data_1521517
loop_
_publ_author_name
'Lin, Q.-S.'
'Feng, X.-Q.'
'Chen, J.-T.'

_publ_section_title
;
 The structure of a PWO:La(3+) crystal
;
_journal_name_full 'Journal of Alloys Compd.'
_journal_page_first 245
_journal_page_last 248
_journal_volume 307
_journal_year 2000
_chemical_formula_sum 'La0.01 O4 Pb0.99 W'
_chemical_name_systematic '(Pb0.99 La0.01) (W O4)'
_space_group_IT_number 88
_symmetry_space_group_name_Hall '-I 4ad'
_symmetry_space_group_name_H-M 'I 41/a :2'
_cell_angle_alpha 90
_cell_angle_beta 90
_cell_angle_gamma 90
_cell_formula_units_Z 4
_cell_length_a 5.4587
_cell_length_b 5.4587
_cell_length_c 12.038
_cell_volume 358.701
_citation_journal_id_ASTM JALCEU
_cod_data_source_file Lin_JALCEU_2000_1392.cif
_cod_data_source_block La0.01O4Pb0.99W1
_cod_original_cell_volume 358.7012
_cod_original_formula_sum 'La0.01 O4 Pb0.99 W1'
_cod_database_code 1521517

loop_
_symmetry_equiv_pos_as_xyz
x,y,z
-y+3/4,x+1/4,z+1/4
-x+1/2,-y,z+1/2
y+3/4,-x+3/4,z+3/4
-x,-y,-z
y-3/4,-x-1/4,-z-1/4
x-1/2,y,-z-1/2
-y-3/4,x-3/4,-z-3/4
x+1/2,y+1/2,z+1/2
-y+5/4,x+3/4,z+3/4
-x+1,-y+1/2,z+1
y+5/4,-x+5/4,z+5/4
-x+1/2,-y+1/2,-z+1/2
y-1/4,-x+1/4,-z+1/4
x,y+1/2,-z
-y-1/4,x-1/4,-z-1/4

loop_
_atom_site_label
_atom_site_type_symbol
_atom_site_fract_x
_atom_site_fract_y
_atom_site_fract_z
_atom_site_occupancy
_atom_site_U_iso_or_equiv
W1 W+6 0 0.25 0.125 1 0.0
La1 La+3 0 0.25 0.625 0.01 0.0
Pb1 Pb+2 0 0.25 0.625 0.99 0.0
O1 O-2 0.142 0.015 0.2071 1 0.0
